data_8105724
loop_
_publ_author_name
'Wang, Yin-Xin'
'Geng, Si-Qi'
'Qin, Jia-Rui'
'Zhang, Wen-Li'
'Zhong, Qi-Di'

_publ_section_title
;
 Crystal structure of dimethyl
 1,4,6,9-tetraphenylhexahydro-3H-2,7,3,5-(epimethanetriyliminomethanetriyl)cyclopenta[b]pyridine-3,7(2H)-dicarboxylate,
 C38H34N2O4
;
_journal_issue 3
_journal_name_full 'Zeitschrift f\"ur Kristallographie - New Crystal Structures'
_journal_page_first 463
_journal_page_last 465
_journal_paper_doi 10.1515/ncrs-2022-0038
_journal_volume 237
_journal_year 2022
_chemical_formula_sum 'C38 H34 N2 O4'
_chemical_formula_weight 582.67
_space_group_crystal_system triclinic
_space_group_IT_number 2
_space_group_name_Hall '-P 1'
_space_group_name_H-M_alt 'P -1'
_atom_sites_solution_hydrogens geom
_cell_angle_alpha 72.109(2)
_cell_angle_beta 77.410(2)
_cell_angle_gamma 82.648(3)
_cell_formula_units_Z 2
_cell_length_a 11.1158(19)
_cell_length_b 11.302(2)
_cell_length_c 12.634(2)
_cell_measurement_reflns_used 3761
_cell_measurement_temperature 296(2)
_cell_measurement_theta_max 27.52
_cell_measurement_theta_min 2.56
_cell_volume 1471.0(4)
_computing_structure_refinement 'SHELXL-2016/6 (Sheldrick, 2016)'
_computing_structure_solution 'SHELXT 2014/5 (Sheldrick, 2014)'
_diffrn_ambient_temperature 296(2)
_diffrn_measured_fraction_theta_full 0.988
_diffrn_measured_fraction_theta_max 0.971
_diffrn_measurement_device_type 'Bruker APEX-II CCD'
_diffrn_measurement_method '\f and \w scans'
_diffrn_radiation_type MoK\a
_diffrn_radiation_wavelength 0.71073
_diffrn_reflns_av_R_equivalents 0.0161
_diffrn_reflns_av_unetI/netI 0.0358
_diffrn_reflns_Laue_measured_fraction_full 0.988
_diffrn_reflns_Laue_measured_fraction_max 0.971
_diffrn_reflns_limit_h_max 8
_diffrn_reflns_limit_h_min -14
_diffrn_reflns_limit_k_max 14
_diffrn_reflns_limit_k_min -14
_diffrn_reflns_limit_l_max 16
_diffrn_reflns_limit_l_min -15
_diffrn_reflns_number 9220
_diffrn_reflns_point_group_measured_fraction_full 0.988
_diffrn_reflns_point_group_measured_fraction_max 0.971
_diffrn_reflns_theta_full 25.242
_diffrn_reflns_theta_max 27.525
_diffrn_reflns_theta_min 1.725
_exptl_absorpt_coefficient_mu 0.085
_exptl_crystal_colour colourless
_exptl_crystal_density_diffrn 1.316
_exptl_crystal_description block
_exptl_crystal_F_000 616
_exptl_crystal_size_max 0.180
_exptl_crystal_size_mid 0.160
_exptl_crystal_size_min 0.150
_refine_diff_density_max 0.283
_refine_diff_density_min -0.229
_refine_diff_density_rms 0.043
_refine_ls_extinction_coef .
_refine_ls_extinction_method none
_refine_ls_goodness_of_fit_ref 1.035
_refine_ls_hydrogen_treatment constr
_refine_ls_matrix_type full
_refine_ls_number_parameters 399
_refine_ls_number_reflns 6596
_refine_ls_number_restraints 0
_refine_ls_restrained_S_all 1.035
_refine_ls_R_factor_all 0.0611
_refine_ls_R_factor_gt 0.0473
_refine_ls_shift/su_max 0.000
_refine_ls_shift/su_mean 0.000
_refine_ls_structure_factor_coef Fsqd
_refine_ls_weighting_details 'w=1/[\s^2^(Fo^2^)+(0.1200P)^2^] where P=(Fo^2^+2Fc^2^)/3'
_refine_ls_weighting_scheme calc
_refine_ls_wR_factor_gt 0.1553
_refine_ls_wR_factor_ref 0.1738
_reflns_Friedel_coverage 0.000
_reflns_Friedel_fraction_full .
_reflns_Friedel_fraction_max .
_reflns_number_gt 5121
_reflns_number_total 6596
_reflns_threshold_expression 'I > 2\s(I)'
_cod_data_source_file suppl_j_ncrs-2022-0038_suppl.cif
_cod_data_source_block 252_0m
_cod_database_code 8105724
_shelx_space_group_comment
; 
The symmetry employed for this shelxl refinement is uniquely defined 
by the following loop, which should always be used as a source of 
symmetry information in preference to the above space-group names. 
They are only intended as comments. 
;
_shelx_estimated_absorpt_t_min 0.985
_shelx_estimated_absorpt_t_max 0.987

loop_
_space_group_symop_operation_xyz
'x, y, z'
'-x, -y, -z'

loop_
_atom_site_label
_atom_site_type_symbol
_atom_site_fract_x
_atom_site_fract_y
_atom_site_fract_z
_atom_site_U_iso_or_equiv
_atom_site_adp_type
_atom_site_occupancy
_atom_site_site_symmetry_order
_atom_site_calc_flag
_atom_site_refinement_flags_posn
_atom_site_refinement_flags_adp
_atom_site_refinement_flags_occupancy
_atom_site_disorder_assembly
_atom_site_disorder_group
O1 O 0.43060(10) 0.33694(12) 0.25888(11) 0.0486(3) Uani 1 1 d . . . . .
O2 O 0.41268(10) 0.44641(12) 0.38234(10) 0.0492(3) Uani 1 1 d . . . . .
O3 O 1.07900(12) 0.56210(16) 0.16452(12) 0.0692(5) Uani 1 1 d . . . . .
O4 O 0.98680(11) 0.54287(13) 0.34253(10) 0.0536(4) Uani 1 1 d . . . . .
N1 N 0.71403(11) 0.63020(11) 0.21005(10) 0.0307(3) Uani 1 1 d . . . . .
N2 N 0.74671(10) 0.30828(11) 0.35398(10) 0.0302(3) Uani 1 1 d . . . . .
C1 C 1.04233(16) 0.17146(17) 0.15810(18) 0.0514(5) Uani 1 1 d . . . . .
H1 H 1.030837 0.194130 0.083546 0.062 Uiso 1 1 calc R U . . .
C2 C 1.11000(19) 0.06188(19) 0.1988(2) 0.0656(6) Uani 1 1 d . . . . .
H2 H 1.142688 0.011300 0.152270 0.079 Uiso 1 1 calc R U . . .
C3 C 1.12887(18) 0.0278(2) 0.3081(2) 0.0717(7) Uani 1 1 d . . . . .
H3 H 1.174450 -0.045941 0.336023 0.086 Uiso 1 1 calc R U . . .
C4 C 1.07979(17) 0.1037(2) 0.3770(2) 0.0623(6) Uani 1 1 d . . . . .
H4 H 1.092537 0.080719 0.451179 0.075 Uiso 1 1 calc R U . . .
C5 C 1.01157(15) 0.21393(18) 0.33553(16) 0.0491(4) Uani 1 1 d . . . . .
H5 H 0.979509 0.264685 0.382042 0.059 Uiso 1 1 calc R U . . .
C6 C 0.99089(13) 0.24892(15) 0.22523(14) 0.0396(4) Uani 1 1 d . . . . .
C7 C 0.92002(13) 0.36777(14) 0.17107(12) 0.0348(3) Uani 1 1 d . . . . .
H7 H 0.972447 0.405381 0.097995 0.042 Uiso 1 1 calc R U . . .
C8 C 0.88342(12) 0.47221(14) 0.22896(12) 0.0319(3) Uani 1 1 d . . . . .
C9 C 0.81264(13) 0.57168(14) 0.14110(11) 0.0324(3) Uani 1 1 d . . . . .
H9 H 0.867530 0.632637 0.085875 0.039 Uiso 1 1 calc R U . . .
C10 C 0.75604(13) 0.49305(15) 0.08349(12) 0.0345(3) Uani 1 1 d . . . . .
H10 H 0.785948 0.514756 0.001409 0.041 Uiso 1 1 calc R U . . .
C11 C 0.79379(13) 0.35783(14) 0.14407(12) 0.0337(3) Uani 1 1 d . . . . .
H11 H 0.798609 0.302025 0.097085 0.040 Uiso 1 1 calc R U . . .
C12 C 0.69248(12) 0.32287(13) 0.25424(11) 0.0306(3) Uani 1 1 d . . . . .
H12 H 0.650261 0.249372 0.260418 0.037 Uiso 1 1 calc R U . . .
C13 C 0.60202(12) 0.44331(13) 0.24500(11) 0.0299(3) Uani 1 1 d . . . . .
C14 C 0.66390(12) 0.52218(13) 0.29893(11) 0.0284(3) Uani 1 1 d . . . . .
H14 H 0.607939 0.544653 0.362330 0.034 Uiso 1 1 calc R U . . .
C15 C 0.77867(12) 0.43449(13) 0.33603(11) 0.0289(3) Uani 1 1 d . . . . .
H15 H 0.800076 0.445776 0.403415 0.035 Uiso 1 1 calc R U . . .
C16 C 0.74712(13) 0.73169(13) 0.23860(12) 0.0322(3) Uani 1 1 d . . . . .
C17 C 0.73080(15) 0.73823(16) 0.34895(14) 0.0416(4) Uani 1 1 d . . . . .
H17 H 0.696713 0.673274 0.409280 0.050 Uiso 1 1 calc R U . . .
C18 C 0.76563(18) 0.84230(18) 0.36893(16) 0.0548(5) Uani 1 1 d . . . . .
H18 H 0.753605 0.846053 0.443050 0.066 Uiso 1 1 calc R U . . .
C19 C 0.81710(17) 0.93929(18) 0.28242(17) 0.0558(5) Uani 1 1 d . . . . .
H19 H 0.841967 1.007025 0.297458 0.067 Uiso 1 1 calc R U . . .
C20 C 0.83132(18) 0.93455(17) 0.17267(17) 0.0546(5) Uani 1 1 d . . . . .
H20 H 0.865425 1.000005 0.112908 0.065 Uiso 1 1 calc R U . . .
C21 C 0.79526(16) 0.83324(16) 0.15077(14) 0.0454(4) Uani 1 1 d . . . . .
H21 H 0.803199 0.832644 0.076115 0.054 Uiso 1 1 calc R U . . .
C22 C 0.61473(13) 0.50144(14) 0.11513(12) 0.0337(3) Uani 1 1 d . . . . .
H22 H 0.585652 0.441173 0.086356 0.040 Uiso 1 1 calc R U . . .
C23 C 0.54602(15) 0.62529(15) 0.07012(13) 0.0390(4) Uani 1 1 d . . . . .
C24 C 0.60661(18) 0.72672(19) -0.00652(17) 0.0575(5) Uani 1 1 d . . . . .
H24 H 0.691986 0.719685 -0.029116 0.069 Uiso 1 1 calc R U . . .
C25 C 0.5418(2) 0.8377(2) -0.0495(2) 0.0786(7) Uani 1 1 d . . . . .
H25 H 0.584379 0.904547 -0.099898 0.094 Uiso 1 1 calc R U . . .
C26 C 0.4155(2) 0.8509(2) -0.0191(2) 0.0747(7) Uani 1 1 d . . . . .
H26 H 0.372717 0.926176 -0.047961 0.090 Uiso 1 1 calc R U . . .
C27 C 0.3534(2) 0.7514(2) 0.05451(18) 0.0615(5) Uani 1 1 d . . . . .
H27 H 0.267785 0.758896 0.075170 0.074 Uiso 1 1 calc R U . . .
C28 C 0.41778(16) 0.63963(18) 0.09822(14) 0.0470(4) Uani 1 1 d . . . . .
H28 H 0.374321 0.572757 0.147426 0.056 Uiso 1 1 calc R U . . .
C29 C 0.68045(12) 0.24302(13) 0.46162(12) 0.0292(3) Uani 1 1 d . . . . .
C30 C 0.65222(14) 0.29058(15) 0.55398(13) 0.0376(3) Uani 1 1 d . . . . .
H30 H 0.675482 0.369469 0.546073 0.045 Uiso 1 1 calc R U . . .
C31 C 0.58983(16) 0.22175(18) 0.65769(14) 0.0476(4) Uani 1 1 d . . . . .
H31 H 0.572065 0.254901 0.718665 0.057 Uiso 1 1 calc R U . . .
C32 C 0.55378(16) 0.10502(18) 0.67175(15) 0.0500(4) Uani 1 1 d . . . . .
H32 H 0.510939 0.059688 0.741309 0.060 Uiso 1 1 calc R U . . .
C33 C 0.58199(16) 0.05666(16) 0.58164(16) 0.0488(4) Uani 1 1 d . . . . .
H33 H 0.558509 -0.022423 0.590529 0.059 Uiso 1 1 calc R U . . .
C34 C 0.64494(15) 0.12373(15) 0.47752(14) 0.0406(4) Uani 1 1 d . . . . .
H34 H 0.663776 0.088962 0.417553 0.049 Uiso 1 1 calc R U . . .
C35 C 0.30507(16) 0.3035(2) 0.30004(18) 0.0573(5) Uani 1 1 d . . . . .
H35A H 0.250371 0.373478 0.271723 0.086 Uiso 1 1 calc R U . . .
H35B H 0.288198 0.279568 0.381335 0.086 Uiso 1 1 calc R U . . .
H35C H 0.292657 0.234958 0.274590 0.086 Uiso 1 1 calc R U . . .
C36 C 0.47204(13) 0.41176(14) 0.30550(12) 0.0328(3) Uani 1 1 d . . . . .
C37 C 1.0814(2) 0.6115(3) 0.3553(2) 0.0775(7) Uani 1 1 d . . . . .
H37A H 1.160365 0.566957 0.343338 0.116 Uiso 1 1 calc R U . . .
H37B H 1.063779 0.620733 0.430278 0.116 Uiso 1 1 calc R U . . .
H37C H 1.082978 0.692274 0.300708 0.116 Uiso 1 1 calc R U . . .
C38 C 0.99411(14) 0.52876(15) 0.24132(13) 0.0377(3) Uani 1 1 d . . . . .

loop_
_atom_site_aniso_label
_atom_site_aniso_U_11
_atom_site_aniso_U_22
_atom_site_aniso_U_33
_atom_site_aniso_U_23
_atom_site_aniso_U_13
_atom_site_aniso_U_12
O1 0.0362(6) 0.0632(8) 0.0572(7) -0.0322(6) -0.0006(5) -0.0192(5)
O2 0.0387(6) 0.0617(8) 0.0522(7) -0.0319(6) 0.0090(5) -0.0130(5)
O3 0.0482(7) 0.1083(12) 0.0588(8) -0.0379(8) 0.0155(6) -0.0429(8)
O4 0.0458(7) 0.0786(9) 0.0454(7) -0.0234(6) -0.0058(5) -0.0278(6)
N1 0.0332(6) 0.0321(6) 0.0270(6) -0.0103(5) -0.0004(5) -0.0073(5)
N2 0.0299(6) 0.0331(6) 0.0294(6) -0.0110(5) -0.0036(5) -0.0069(5)
C1 0.0420(9) 0.0439(10) 0.0643(12) -0.0190(9) 0.0048(8) -0.0057(7)
C2 0.0476(11) 0.0465(11) 0.0989(18) -0.0257(11) -0.0001(11) -0.0009(8)
C3 0.0397(10) 0.0459(11) 0.122(2) -0.0112(13) -0.0179(12) -0.0030(8)
C4 0.0400(10) 0.0604(12) 0.0807(14) -0.0015(11) -0.0214(9) -0.0121(9)
C5 0.0345(8) 0.0541(11) 0.0583(11) -0.0130(9) -0.0102(8) -0.0078(7)
C6 0.0259(7) 0.0402(8) 0.0507(9) -0.0133(7) 0.0009(6) -0.0083(6)
C7 0.0295(7) 0.0406(8) 0.0347(7) -0.0161(6) 0.0037(6) -0.0075(6)
C8 0.0294(7) 0.0374(8) 0.0294(7) -0.0125(6) -0.0001(5) -0.0072(6)
C9 0.0329(7) 0.0370(8) 0.0265(7) -0.0104(6) 0.0014(5) -0.0082(6)
C10 0.0367(8) 0.0440(8) 0.0247(7) -0.0140(6) -0.0018(6) -0.0061(6)
C11 0.0340(7) 0.0403(8) 0.0307(7) -0.0184(6) -0.0011(6) -0.0053(6)
C12 0.0306(7) 0.0340(7) 0.0306(7) -0.0153(6) -0.0023(5) -0.0060(6)
C13 0.0302(7) 0.0354(7) 0.0275(7) -0.0142(6) -0.0032(5) -0.0056(6)
C14 0.0288(7) 0.0314(7) 0.0267(7) -0.0116(6) -0.0014(5) -0.0065(5)
C15 0.0296(7) 0.0333(7) 0.0264(6) -0.0114(6) -0.0027(5) -0.0083(5)
C16 0.0296(7) 0.0320(7) 0.0357(7) -0.0118(6) -0.0038(6) -0.0036(6)
C17 0.0493(9) 0.0418(9) 0.0360(8) -0.0148(7) -0.0015(7) -0.0141(7)
C18 0.0665(12) 0.0575(11) 0.0497(10) -0.0285(9) -0.0021(9) -0.0210(9)
C19 0.0582(11) 0.0455(10) 0.0704(13) -0.0291(9) 0.0006(9) -0.0189(8)
C20 0.0604(11) 0.0389(9) 0.0586(11) -0.0122(8) 0.0069(9) -0.0182(8)
C21 0.0551(10) 0.0387(9) 0.0389(9) -0.0091(7) -0.0008(7) -0.0101(7)
C22 0.0350(7) 0.0433(8) 0.0270(7) -0.0147(6) -0.0066(6) -0.0051(6)
C23 0.0453(9) 0.0464(9) 0.0302(7) -0.0138(7) -0.0135(6) -0.0026(7)
C24 0.0526(11) 0.0600(12) 0.0524(11) 0.0023(9) -0.0186(9) -0.0075(9)
C25 0.0850(17) 0.0595(13) 0.0775(16) 0.0159(11) -0.0351(13) -0.0097(12)
C26 0.0838(17) 0.0603(14) 0.0781(16) -0.0071(12) -0.0402(13) 0.0134(12)
C27 0.0584(12) 0.0730(14) 0.0574(12) -0.0237(11) -0.0249(10) 0.0169(10)
C28 0.0476(10) 0.0569(11) 0.0379(9) -0.0146(8) -0.0118(7) 0.0005(8)
C29 0.0247(6) 0.0314(7) 0.0306(7) -0.0081(6) -0.0058(5) -0.0001(5)
C30 0.0407(8) 0.0376(8) 0.0347(8) -0.0120(6) -0.0039(6) -0.0055(6)
C31 0.0506(10) 0.0563(11) 0.0337(8) -0.0133(8) -0.0036(7) -0.0017(8)
C32 0.0444(9) 0.0544(11) 0.0382(9) 0.0051(8) -0.0049(7) -0.0081(8)
C33 0.0484(10) 0.0370(9) 0.0553(11) -0.0008(8) -0.0109(8) -0.0118(7)
C34 0.0455(9) 0.0331(8) 0.0437(9) -0.0114(7) -0.0062(7) -0.0070(7)
C35 0.0394(9) 0.0663(12) 0.0701(13) -0.0205(10) -0.0052(8) -0.0240(9)
C36 0.0312(7) 0.0350(8) 0.0346(7) -0.0119(6) -0.0067(6) -0.0045(6)
C37 0.0619(13) 0.115(2) 0.0771(15) -0.0470(15) -0.0081(11) -0.0433(13)
C38 0.0318(7) 0.0424(9) 0.0401(8) -0.0146(7) -0.0023(6) -0.0086(6)

loop_
_atom_type_symbol
_atom_type_description
_atom_type_scat_dispersion_real
_atom_type_scat_dispersion_imag
_atom_type_scat_source
C C 0.0033 0.0016 'International Tables Vol C Tables 4.2.6.8 and 6.1.1.4'
H H 0.0000 0.0000 'International Tables Vol C Tables 4.2.6.8 and 6.1.1.4'
N N 0.0061 0.0033 'International Tables Vol C Tables 4.2.6.8 and 6.1.1.4'
O O 0.0106 0.0060 'International Tables Vol C Tables 4.2.6.8 and 6.1.1.4'

loop_
_geom_angle_atom_site_label_1
_geom_angle_atom_site_label_2
_geom_angle_atom_site_label_3
_geom_angle
_geom_angle_site_symmetry_1
_geom_angle_site_symmetry_3
C36 O1 C35 117.56(13) . .
C38 O4 C37 116.76(14) . .
C16 N1 C14 120.10(11) . .
C16 N1 C9 115.83(11) . .
C14 N1 C9 101.69(11) . .
C29 N2 C15 119.00(11) . .
C29 N2 C12 117.74(11) . .
C15 N2 C12 101.56(11) . .
C2 C1 C6 121.9(2) . .
C2 C1 H1 119.1 . .
C6 C1 H1 119.1 . .
C3 C2 C1 119.8(2) . .
C3 C2 H2 120.1 . .
C1 C2 H2 120.1 . .
C2 C3 C4 119.8(2) . .
C2 C3 H3 120.1 . .
C4 C3 H3 120.1 . .
C3 C4 C5 120.2(2) . .
C3 C4 H4 119.9 . .
C5 C4 H4 119.9 . .
C6 C5 C4 120.55(19) . .
C6 C5 H5 119.7 . .
C4 C5 H5 119.7 . .
C5 C6 C1 117.79(17) . .
C5 C6 C7 124.85(15) . .
C1 C6 C7 117.32(16) . .
C6 C7 C11 118.40(12) . .
C6 C7 C8 121.13(13) . .
C11 C7 C8 98.73(11) . .
C6 C7 H7 105.7 . .
C11 C7 H7 105.7 . .
C8 C7 H7 105.7 . .
C38 C8 C7 112.79(11) . .
C38 C8 C15 117.31(11) . .
C7 C8 C15 111.78(11) . .
C38 C8 C9 109.48(12) . .
C7 C8 C9 101.38(11) . .
C15 C8 C9 102.28(11) . .
N1 C9 C10 110.17(11) . .
N1 C9 C8 105.14(11) . .
C10 C9 C8 104.76(12) . .
N1 C9 H9 112.1 . .
C10 C9 H9 112.1 . .
C8 C9 H9 112.1 . .
C22 C10 C11 104.20(12) . .
C22 C10 C9 110.69(11) . .
C11 C10 C9 103.81(12) . .
C22 C10 H10 112.5 . .
C11 C10 H10 112.5 . .
C9 C10 H10 112.5 . .
C10 C11 C7 103.24(12) . .
C10 C11 C12 104.17(11) . .
C7 C11 C12 111.60(12) . .
C10 C11 H11 112.4 . .
C7 C11 H11 112.4 . .
C12 C11 H11 112.4 . .
N2 C12 C11 109.92(11) . .
N2 C12 C13 105.30(10) . .
C11 C12 C13 104.23(11) . .
N2 C12 H12 112.3 . .
C11 C12 H12 112.3 . .
C13 C12 H12 112.3 . .
C36 C13 C22 113.83(12) . .
C36 C13 C14 113.67(11) . .
C22 C13 C14 111.64(11) . .
C36 C13 C12 111.55(12) . .
C22 C13 C12 102.55(11) . .
C14 C13 C12 102.45(11) . .
N1 C14 C13 108.88(11) . .
N1 C14 C15 106.06(10) . .
C13 C14 C15 102.90(10) . .
N1 C14 H14 112.8 . .
C13 C14 H14 112.8 . .
C15 C14 H14 112.8 . .
N2 C15 C8 109.94(10) . .
N2 C15 C14 106.02(10) . .
C8 C15 C14 103.28(11) . .
N2 C15 H15 112.3 . .
C8 C15 H15 112.3 . .
C14 C15 H15 112.3 . .
C17 C16 C21 117.89(14) . .
C17 C16 N1 123.83(13) . .
C21 C16 N1 118.25(13) . .
C16 C17 C18 119.81(15) . .
C16 C17 H17 120.1 . .
C18 C17 H17 120.1 . .
C19 C18 C17 121.80(16) . .
C19 C18 H18 119.1 . .
C17 C18 H18 119.1 . .
C18 C19 C20 118.69(16) . .
C18 C19 H19 120.7 . .
C20 C19 H19 120.7 . .
C19 C20 C21 120.47(16) . .
C19 C20 H20 119.8 . .
C21 C20 H20 119.8 . .
C20 C21 C16 121.27(16) . .
C20 C21 H21 119.4 . .
C16 C21 H21 119.4 . .
C23 C22 C10 118.25(13) . .
C23 C22 C13 119.09(12) . .
C10 C22 C13 98.20(11) . .
C23 C22 H22 106.8 . .
C10 C22 H22 106.8 . .
C13 C22 H22 106.8 . .
C24 C23 C28 117.12(16) . .
C24 C23 C22 121.80(15) . .
C28 C23 C22 120.94(15) . .
C25 C24 C23 121.0(2) . .
C25 C24 H24 119.5 . .
C23 C24 H24 119.5 . .
C26 C25 C24 121.1(2) . .
C26 C25 H25 119.5 . .
C24 C25 H25 119.5 . .
C27 C26 C25 119.1(2) . .
C27 C26 H26 120.5 . .
C25 C26 H26 120.5 . .
C26 C27 C28 120.2(2) . .
C26 C27 H27 119.9 . .
C28 C27 H27 119.9 . .
C27 C28 C23 121.52(18) . .
C27 C28 H28 119.2 . .
C23 C28 H28 119.2 . .
C30 C29 C34 117.76(13) . .
C30 C29 N2 123.14(13) . .
C34 C29 N2 119.07(13) . .
C31 C30 C29 120.72(15) . .
C31 C30 H30 119.6 . .
C29 C30 H30 119.6 . .
C32 C31 C30 120.92(16) . .
C32 C31 H31 119.5 . .
C30 C31 H31 119.5 . .
C33 C32 C31 118.92(15) . .
C33 C32 H32 120.5 . .
C31 C32 H32 120.5 . .
C32 C33 C34 120.99(16) . .
C32 C33 H33 119.5 . .
C34 C33 H33 119.5 . .
C33 C34 C29 120.68(15) . .
C33 C34 H34 119.7 . .
C29 C34 H34 119.7 . .
O1 C35 H35A 109.5 . .
O1 C35 H35B 109.5 . .
H35A C35 H35B 109.5 . .
O1 C35 H35C 109.5 . .
H35A C35 H35C 109.5 . .
H35B C35 H35C 109.5 . .
O2 C36 O1 123.70(13) . .
O2 C36 C13 127.01(13) . .
O1 C36 C13 109.29(11) . .
O4 C37 H37A 109.5 . .
O4 C37 H37B 109.5 . .
H37A C37 H37B 109.5 . .
O4 C37 H37C 109.5 . .
H37A C37 H37C 109.5 . .
H37B C37 H37C 109.5 . .
O3 C38 O4 122.91(14) . .
O3 C38 C8 122.86(14) . .
O4 C38 C8 114.17(12) . .

loop_
_geom_bond_atom_site_label_1
_geom_bond_atom_site_label_2
_geom_bond_distance
_geom_bond_site_symmetry_2
O1 C36 1.3410(17) .
O1 C35 1.4347(19) .
O2 C36 1.1914(17) .
O3 C38 1.2004(19) .
O4 C38 1.3205(19) .
O4 C37 1.447(2) .
N1 C16 1.4146(18) .
N1 C14 1.4564(18) .
N1 C9 1.4663(17) .
N2 C29 1.4219(18) .
N2 C15 1.4521(18) .
N2 C12 1.4684(18) .
C1 C2 1.380(3) .
C1 C6 1.389(2) .
C1 H1 0.9300 .
C2 C3 1.371(4) .
C2 H2 0.9300 .
C3 C4 1.386(3) .
C3 H3 0.9300 .
C4 C5 1.390(3) .
C4 H4 0.9300 .
C5 C6 1.389(3) .
C5 H5 0.9300 .
C6 C7 1.514(2) .
C7 C11 1.540(2) .
C7 C8 1.5401(19) .
C7 H7 0.9800 .
C8 C38 1.514(2) .
C8 C15 1.5664(18) .
C8 C9 1.582(2) .
C9 C10 1.567(2) .
C9 H9 0.9800 .
C10 C22 1.532(2) .
C10 C11 1.535(2) .
C10 H10 0.9800 .
C11 C12 1.5667(19) .
C11 H11 0.9800 .
C12 C13 1.575(2) .
C12 H12 0.9800 .
C13 C36 1.5106(19) .
C13 C22 1.550(2) .
C13 C14 1.5705(18) .
C14 C15 1.575(2) .
C14 H14 0.9800 .
C15 H15 0.9800 .
C16 C17 1.390(2) .
C16 C21 1.397(2) .
C17 C18 1.392(2) .
C17 H17 0.9300 .
C18 C19 1.369(3) .
C18 H18 0.9300 .
C19 C20 1.378(3) .
C19 H19 0.9300 .
C20 C21 1.382(2) .
C20 H20 0.9300 .
C21 H21 0.9300 .
C22 C23 1.514(2) .
C22 H22 0.9800 .
C23 C24 1.392(3) .
C23 C28 1.393(2) .
C24 C25 1.381(3) .
C24 H24 0.9300 .
C25 C26 1.374(3) .
C25 H25 0.9300 .
C26 C27 1.372(3) .
C26 H26 0.9300 .
C27 C28 1.388(3) .
C27 H27 0.9300 .
C28 H28 0.9300 .
C29 C30 1.390(2) .
C29 C34 1.396(2) .
C30 C31 1.385(2) .
C30 H30 0.9300 .
C31 C32 1.376(3) .
C31 H31 0.9300 .
C32 C33 1.370(3) .
C32 H32 0.9300 .
C33 C34 1.384(2) .
C33 H33 0.9300 .
C34 H34 0.9300 .
C35 H35A 0.9600 .
C35 H35B 0.9600 .
C35 H35C 0.9600 .
C37 H37A 0.9600 .
C37 H37B 0.9600 .
C37 H37C 0.9600 .

loop_
_geom_torsion_atom_site_label_1
_geom_torsion_atom_site_label_2
_geom_torsion_atom_site_label_3
_geom_torsion_atom_site_label_4
_geom_torsion
_geom_torsion_site_symmetry_1
_geom_torsion_site_symmetry_2
_geom_torsion_site_symmetry_3
_geom_torsion_site_symmetry_4
C6 C1 C2 C3 -0.7(3) . . . .
C1 C2 C3 C4 0.0(3) . . . .
C2 C3 C4 C5 0.0(3) . . . .
C3 C4 C5 C6 0.5(3) . . . .
C4 C5 C6 C1 -1.1(2) . . . .
C4 C5 C6 C7 -178.88(15) . . . .
C2 C1 C6 C5 1.2(2) . . . .
C2 C1 C6 C7 179.13(15) . . . .
C5 C6 C7 C11 -111.06(17) . . . .
C1 C6 C7 C11 71.19(18) . . . .
C5 C6 C7 C8 10.8(2) . . . .
C1 C6 C7 C8 -166.93(13) . . . .
C6 C7 C8 C38 63.41(17) . . . .
C11 C7 C8 C38 -165.68(12) . . . .
C6 C7 C8 C15 -71.32(16) . . . .
C11 C7 C8 C15 59.59(14) . . . .
C6 C7 C8 C9 -179.62(12) . . . .
C11 C7 C8 C9 -48.71(12) . . . .
C16 N1 C9 C10 -161.61(12) . . . .
C14 N1 C9 C10 66.39(13) . . . .
C16 N1 C9 C8 86.02(14) . . . .
C14 N1 C9 C8 -45.98(12) . . . .
C38 C8 C9 N1 -95.20(12) . . . .
C7 C8 C9 N1 145.44(11) . . . .
C15 C8 C9 N1 29.90(13) . . . .
C38 C8 C9 C10 148.66(11) . . . .
C7 C8 C9 C10 29.30(12) . . . .
C15 C8 C9 C10 -86.24(12) . . . .
N1 C9 C10 C22 0.54(16) . . . .
C8 C9 C10 C22 113.16(13) . . . .
N1 C9 C10 C11 -110.72(12) . . . .
C8 C9 C10 C11 1.89(13) . . . .
C22 C10 C11 C7 -148.64(11) . . . .
C9 C10 C11 C7 -32.70(13) . . . .
C22 C10 C11 C12 -31.92(13) . . . .
C9 C10 C11 C12 84.01(12) . . . .
C6 C7 C11 C10 -176.03(12) . . . .
C8 C7 C11 C10 51.31(13) . . . .
C6 C7 C11 C12 72.64(16) . . . .
C8 C7 C11 C12 -60.01(14) . . . .
C29 N2 C12 C11 -162.33(12) . . . .
C15 N2 C12 C11 65.86(13) . . . .
C29 N2 C12 C13 85.94(14) . . . .
C15 N2 C12 C13 -45.87(12) . . . .
C10 C11 C12 N2 -111.12(12) . . . .
C7 C11 C12 N2 -0.38(16) . . . .
C10 C11 C12 C13 1.31(13) . . . .
C7 C11 C12 C13 112.04(13) . . . .
N2 C12 C13 C36 -93.00(12) . . . .
C11 C12 C13 C36 151.30(11) . . . .
N2 C12 C13 C22 144.80(11) . . . .
C11 C12 C13 C22 29.10(13) . . . .
N2 C12 C13 C14 28.95(13) . . . .
C11 C12 C13 C14 -86.75(12) . . . .
C16 N1 C14 C13 164.35(12) . . . .
C9 N1 C14 C13 -66.28(13) . . . .
C16 N1 C14 C15 -85.53(14) . . . .
C9 N1 C14 C15 43.84(12) . . . .
C36 C13 C14 N1 -129.31(13) . . . .
C22 C13 C14 N1 1.10(15) . . . .
C12 C13 C14 N1 110.19(12) . . . .
C36 C13 C14 C15 118.47(12) . . . .
C22 C13 C14 C15 -111.12(12) . . . .
C12 C13 C14 C15 -2.04(12) . . . .
C29 N2 C15 C8 162.50(11) . . . .
C12 N2 C15 C8 -66.46(13) . . . .
C29 N2 C15 C14 -86.49(14) . . . .
C12 N2 C15 C14 44.55(12) . . . .
C38 C8 C15 N2 -130.72(13) . . . .
C7 C8 C15 N2 1.79(16) . . . .
C9 C8 C15 N2 109.51(12) . . . .
C38 C8 C15 C14 116.49(13) . . . .
C7 C8 C15 C14 -111.00(12) . . . .
C9 C8 C15 C14 -3.28(12) . . . .
N1 C14 C15 N2 -140.09(10) . . . .
C13 C14 C15 N2 -25.81(12) . . . .
N1 C14 C15 C8 -24.47(12) . . . .
C13 C14 C15 C8 89.81(11) . . . .
C14 N1 C16 C17 -2.4(2) . . . .
C9 N1 C16 C17 -125.17(16) . . . .
C14 N1 C16 C21 179.78(14) . . . .
C9 N1 C16 C21 57.03(19) . . . .
C21 C16 C17 C18 -1.9(2) . . . .
N1 C16 C17 C18 -179.67(16) . . . .
C16 C17 C18 C19 -0.6(3) . . . .
C17 C18 C19 C20 1.8(3) . . . .
C18 C19 C20 C21 -0.6(3) . . . .
C19 C20 C21 C16 -1.9(3) . . . .
C17 C16 C21 C20 3.1(3) . . . .
N1 C16 C21 C20 -178.95(16) . . . .
C11 C10 C22 C23 179.08(11) . . . .
C9 C10 C22 C23 68.06(16) . . . .
C11 C10 C22 C13 49.66(12) . . . .
C9 C10 C22 C13 -61.36(14) . . . .
C36 C13 C22 C23 62.73(17) . . . .
C14 C13 C22 C23 -67.61(16) . . . .
C12 C13 C22 C23 -176.63(12) . . . .
C36 C13 C22 C10 -168.42(11) . . . .
C14 C13 C22 C10 61.24(14) . . . .
C12 C13 C22 C10 -47.78(12) . . . .
C10 C22 C23 C24 6.0(2) . . . .
C13 C22 C23 C24 124.93(17) . . . .
C10 C22 C23 C28 -178.37(13) . . . .
C13 C22 C23 C28 -59.41(19) . . . .
C28 C23 C24 C25 2.0(3) . . . .
C22 C23 C24 C25 177.83(18) . . . .
C23 C24 C25 C26 -0.8(4) . . . .
C24 C25 C26 C27 -0.6(4) . . . .
C25 C26 C27 C28 0.6(3) . . . .
C26 C27 C28 C23 0.6(3) . . . .
C24 C23 C28 C27 -1.9(2) . . . .
C22 C23 C28 C27 -177.79(15) . . . .
C15 N2 C29 C30 -4.9(2) . . . .
C12 N2 C29 C30 -128.30(15) . . . .
C15 N2 C29 C34 177.23(13) . . . .
C12 N2 C29 C34 53.84(18) . . . .
C34 C29 C30 C31 -0.6(2) . . . .
N2 C29 C30 C31 -178.53(14) . . . .
C29 C30 C31 C32 -0.3(3) . . . .
C30 C31 C32 C33 0.9(3) . . . .
C31 C32 C33 C34 -0.5(3) . . . .
C32 C33 C34 C29 -0.5(3) . . . .
C30 C29 C34 C33 1.0(2) . . . .
N2 C29 C34 C33 179.01(14) . . . .
C35 O1 C36 O2 3.9(3) . . . .
C35 O1 C36 C13 -175.85(15) . . . .
C22 C13 C36 O2 -124.46(17) . . . .
C14 C13 C36 O2 4.9(2) . . . .
C12 C13 C36 O2 120.09(17) . . . .
C22 C13 C36 O1 55.27(17) . . . .
C14 C13 C36 O1 -175.41(12) . . . .
C12 C13 C36 O1 -60.18(16) . . . .
C37 O4 C38 O3 5.4(3) . . . .
C37 O4 C38 C8 -171.94(18) . . . .
C7 C8 C38 O3 48.7(2) . . . .
C15 C8 C38 O3 -179.24(16) . . . .
C9 C8 C38 O3 -63.4(2) . . . .
C7 C8 C38 O4 -133.93(15) . . . .
C15 C8 C38 O4 -1.9(2) . . . .
C9 C8 C38 O4 114.01(15) . . . .
